data_2238137
loop_
_publ_author_name
'Modak, Ritwik'
'Patra, Santu'
'Mandal, Senjuti'
'Sikdar, Yeasin'
'Goswami, Sanchita'

_publ_section_title
;
 Bis{2-[(5-hydroxypentyl)iminomethyl]phenolato-\k^2^<i>N</i>,<i>O</i>^1^}copper(II)
;
_journal_coeditor_code BV2221
_journal_issue 7
_journal_name_full 'Acta Crystallographica Section E'
_journal_page_first m412
_journal_page_last m413
_journal_paper_doi 10.1107/S1600536813016802
_journal_volume 69
_journal_year 2013
_chemical_formula_iupac '[Cu (C12 H16 N1 O2)2]'
_chemical_formula_moiety 'C24 H32 Cu N2 O4'
_chemical_formula_sum 'C24 H32 Cu N2 O4'
_chemical_formula_weight 476.07
_chemical_name_systematic Bis{2-[(5-hydroxypentyl)iminomethyl]phenolato-\k^2^<i>N</i>,<i>O</i>^1^}copper(II)
_space_group_IT_number 14
_symmetry_cell_setting monoclinic
_symmetry_space_group_name_Hall '-P 2ybc'
_symmetry_space_group_name_H-M 'P 1 21/c 1'
_atom_sites_solution_hydrogens geom
_atom_sites_solution_primary direct
_atom_sites_solution_secondary difmap
_audit_creation_method SHELXL-97
_cell_angle_alpha 90.00
_cell_angle_beta 102.876(2)
_cell_angle_gamma 90.00
_cell_formula_units_Z 2
_cell_length_a 11.8815(8)
_cell_length_b 5.2219(3)
_cell_length_c 18.9588(12)
_cell_measurement_reflns_used 13343
_cell_measurement_temperature 296(2)
_cell_measurement_theta_max 27.5
_cell_measurement_theta_min 1.8
_cell_volume 1146.70(13)
_computing_cell_refinement 'SAINT (Bruker, 2004)'
_computing_data_collection 'APEX2 (Bruker, 2004)'
_computing_data_reduction 'SAINT (Bruker, 2004)'
_computing_molecular_graphics 'ORTEP-3 for Windows (Farrugia, 2012)'
_computing_publication_material 'Mercury (Macrae <i>et al.</i>, 2008)'
_computing_structure_refinement 'SHELXL97 (Sheldrick, 2008)'
_computing_structure_solution 'SHELXS97  (Sheldrick, 2008)'
_diffrn_ambient_temperature 296(2)
_diffrn_measured_fraction_theta_full 0.962
_diffrn_measured_fraction_theta_max 0.962
_diffrn_measurement_device_type 'Bruker APEXII SMART CCD'
_diffrn_measurement_method '\f and \w scans'
_diffrn_radiation_monochromator graphite
_diffrn_radiation_source 'fine-focus sealed tube'
_diffrn_radiation_type MoK\a
_diffrn_radiation_wavelength 0.71073
_diffrn_reflns_av_R_equivalents 0.0271
_diffrn_reflns_av_sigmaI/netI 0.0219
_diffrn_reflns_limit_h_max 14
_diffrn_reflns_limit_h_min -14
_diffrn_reflns_limit_k_max 6
_diffrn_reflns_limit_k_min -6
_diffrn_reflns_limit_l_max 24
_diffrn_reflns_limit_l_min -24
_diffrn_reflns_number 13343
_diffrn_reflns_theta_full 27.52
_diffrn_reflns_theta_max 27.52
_diffrn_reflns_theta_min 1.76
_exptl_absorpt_coefficient_mu 0.985
_exptl_absorpt_correction_T_max 0.674
_exptl_absorpt_correction_T_min 0.497
_exptl_absorpt_correction_type multi-scan
_exptl_absorpt_process_details '(SADABS; Sheldrick, 1996)'
_exptl_crystal_colour 'dark green'
_exptl_crystal_density_diffrn 1.385
_exptl_crystal_density_method 'not measured'
_exptl_crystal_description block
_exptl_crystal_F_000 502.0
_exptl_crystal_size_max 0.8
_exptl_crystal_size_mid 0.6
_exptl_crystal_size_min 0.4
_refine_diff_density_max 0.267
_refine_diff_density_min -0.295
_refine_ls_extinction_method none
_refine_ls_goodness_of_fit_ref 0.947
_refine_ls_hydrogen_treatment constr
_refine_ls_matrix_type full
_refine_ls_number_parameters 143
_refine_ls_number_reflns 2549
_refine_ls_number_restraints 0
_refine_ls_restrained_S_all 0.947
_refine_ls_R_factor_all 0.0355
_refine_ls_R_factor_gt 0.0299
_refine_ls_shift/su_max 0.015
_refine_ls_shift/su_mean 0.003
_refine_ls_structure_factor_coef Fsqd
_refine_ls_weighting_details 'calc w=1/[\s^2^(Fo^2^)+(0.0695P)^2^+0.3017P] where P=(Fo^2^+2Fc^2^)/3'
_refine_ls_weighting_scheme calc
_refine_ls_wR_factor_gt 0.0900
_refine_ls_wR_factor_ref 0.0957
_reflns_number_gt 2174
_reflns_number_total 2549
_reflns_threshold_expression I>2sigma(I)
_cod_data_source_file bv2221.cif
_cod_data_source_block I
_cod_original_cell_volume 1146.70(12)
_cod_original_sg_symbol_H-M 'P 21/c'
_cod_database_code 2238137
_cod_database_fobs_code 2238137

loop_
_symmetry_equiv_pos_as_xyz
'x, y, z'
'-x, y+1/2, -z+1/2'
'-x, -y, -z'
'x, -y-1/2, z-1/2'

loop_
_atom_site_type_symbol
_atom_site_label
_atom_site_fract_x
_atom_site_fract_y
_atom_site_fract_z
_atom_site_U_iso_or_equiv
_atom_site_adp_type
_atom_site_calc_flag
_atom_site_refinement_flags
_atom_site_occupancy
_atom_site_symmetry_multiplicity
Cu Cu1 1.0000 0.5000 0.5000 0.03217(12) Uani d S 1 2
O O1 0.50800(15) 0.8210(3) 0.72046(8) 0.0640(4) Uani d . 1 1
H H1 0.4971 0.9476 0.7436 0.096 Uiso calc R 1 1
O O2 1.04519(10) 0.2230(2) 0.44865(7) 0.0440(3) Uani d . 1 1
N N1 0.83417(13) 0.4686(3) 0.44597(8) 0.0338(3) Uani d . 1 1
C C1 0.74512(14) 0.6417(3) 0.46237(9) 0.0372(4) Uani d . 1 1
H H1A 0.6794 0.6453 0.4215 0.045 Uiso calc R 1 1
H H1B 0.7761 0.8140 0.4697 0.045 Uiso calc R 1 1
C C2 0.70561(16) 0.5564(3) 0.52942(10) 0.0389(4) Uani d . 1 1
H H2A 0.6628 0.3975 0.5191 0.047 Uiso calc R 1 1
H H2B 0.7727 0.5236 0.5680 0.047 Uiso calc R 1 1
C C3 0.63016(16) 0.7546(4) 0.55460(10) 0.0420(4) Uani d . 1 1
H H3A 0.5621 0.7829 0.5163 0.050 Uiso calc R 1 1
H H3B 0.6722 0.9150 0.5629 0.050 Uiso calc R 1 1
C C4 0.59209(16) 0.6804(4) 0.62336(10) 0.0422(4) Uani d . 1 1
H H4A 0.5346 0.5457 0.6122 0.051 Uiso calc R 1 1
H H4B 0.6579 0.6127 0.6581 0.051 Uiso calc R 1 1
C C5 0.5428(2) 0.8995(5) 0.65661(12) 0.0571(5) Uani d . 1 1
H H5A 0.6001 1.0342 0.6685 0.068 Uiso calc R 1 1
H H5B 0.4768 0.9679 0.6222 0.068 Uiso calc R 1 1
C C6 0.79987(14) 0.3133(3) 0.39297(9) 0.0375(4) Uani d . 1 1
H H6 0.7230 0.3277 0.3687 0.045 Uiso calc R 1 1
C C7 0.86641(14) 0.1202(3) 0.36685(8) 0.0362(4) Uani d . 1 1
C C8 0.98489(15) 0.0831(3) 0.39729(9) 0.0357(3) Uani d . 1 1
C C9 1.04061(17) -0.1203(3) 0.36855(10) 0.0437(4) Uani d . 1 1
H H9 1.1187 -0.1500 0.3873 0.052 Uiso calc R 1 1
C C10 0.98222(18) -0.2730(4) 0.31404(10) 0.0485(5) Uani d . 1 1
H H10 1.0212 -0.4049 0.2967 0.058 Uiso calc R 1 1
C C11 0.86595(19) -0.2348(4) 0.28419(10) 0.0502(5) Uani d . 1 1
H H11 0.8270 -0.3392 0.2469 0.060 Uiso calc R 1 1
C C12 0.80936(19) -0.0411(4) 0.31035(11) 0.0452(4) Uani d . 1 1
H H12 0.7313 -0.0149 0.2904 0.054 Uiso calc R 1 1

loop_
_atom_site_aniso_label
_atom_site_aniso_U_11
_atom_site_aniso_U_22
_atom_site_aniso_U_33
_atom_site_aniso_U_12
_atom_site_aniso_U_13
_atom_site_aniso_U_23
Cu1 0.02804(18) 0.03330(18) 0.03728(18) 0.00376(10) 0.01180(12) -0.00224(10)
O1 0.0847(11) 0.0657(9) 0.0553(8) 0.0084(8) 0.0448(8) 0.0046(7)
O2 0.0337(6) 0.0444(7) 0.0535(7) 0.0065(5) 0.0088(5) -0.0123(6)
N1 0.0299(7) 0.0393(8) 0.0358(7) 0.0058(5) 0.0146(6) 0.0026(5)
C1 0.0309(8) 0.0425(9) 0.0405(8) 0.0106(7) 0.0131(6) 0.0037(7)
C2 0.0356(9) 0.0362(8) 0.0498(10) 0.0068(7) 0.0203(7) 0.0052(7)
C3 0.0427(9) 0.0422(9) 0.0471(9) 0.0112(7) 0.0226(8) 0.0079(7)
C4 0.0442(10) 0.0426(9) 0.0444(9) 0.0038(7) 0.0198(7) 0.0042(7)
C5 0.0746(15) 0.0529(12) 0.0562(12) 0.0147(11) 0.0415(11) 0.0116(10)
C6 0.0312(8) 0.0467(9) 0.0359(8) 0.0016(7) 0.0103(6) 0.0029(7)
C7 0.0402(9) 0.0369(9) 0.0350(8) -0.0010(7) 0.0158(7) 0.0006(7)
C8 0.0400(9) 0.0318(8) 0.0386(8) 0.0028(7) 0.0161(7) 0.0015(7)
C9 0.0481(10) 0.0371(9) 0.0486(10) 0.0099(8) 0.0167(8) -0.0001(8)
C10 0.0693(13) 0.0356(9) 0.0464(10) 0.0071(9) 0.0252(9) -0.0032(8)
C11 0.0651(13) 0.0474(10) 0.0399(9) -0.0069(9) 0.0156(8) -0.0066(8)
C12 0.0459(11) 0.0537(11) 0.0369(9) -0.0038(8) 0.0110(8) -0.0025(7)

loop_
_atom_type_symbol
_atom_type_description
_atom_type_scat_dispersion_real
_atom_type_scat_dispersion_imag
_atom_type_scat_source
C C 0.0033 0.0016 'International Tables Vol C Tables 4.2.6.8 and 6.1.1.4'
H H 0.0000 0.0000 'International Tables Vol C Tables 4.2.6.8 and 6.1.1.4'
N N 0.0061 0.0033 'International Tables Vol C Tables 4.2.6.8 and 6.1.1.4'
O O 0.0106 0.0060 'International Tables Vol C Tables 4.2.6.8 and 6.1.1.4'
Cu Cu 0.3201 1.2651 'International Tables Vol C Tables 4.2.6.8 and 6.1.1.4'

loop_
_geom_angle_atom_site_label_1
_geom_angle_atom_site_label_2
_geom_angle_atom_site_label_3
_geom_angle_site_symmetry_1
_geom_angle_site_symmetry_3
_geom_angle
O2 Cu1 O2 3_766 . 179.9990(10)
O2 Cu1 N1 3_766 3_766 91.94(5)
O2 Cu1 N1 . 3_766 88.06(5)
O2 Cu1 N1 3_766 . 88.06(5)
O2 Cu1 N1 . . 91.94(5)
N1 Cu1 N1 3_766 . 179.9980(10)
C5 O1 H1 . . 109.5
C8 O2 Cu1 . . 130.21(11)
C6 N1 C1 . . 115.71(15)
C6 N1 Cu1 . . 123.56(12)
C1 N1 Cu1 . . 120.58(11)
N1 C1 C2 . . 111.53(13)
N1 C1 H1A . . 109.3
C2 C1 H1A . . 109.3
N1 C1 H1B . . 109.3
C2 C1 H1B . . 109.3
H1A C1 H1B . . 108.0
C3 C2 C1 . . 112.27(14)
C3 C2 H2A . . 109.2
C1 C2 H2A . . 109.2
C3 C2 H2B . . 109.2
C1 C2 H2B . . 109.2
H2A C2 H2B . . 107.9
C2 C3 C4 . . 113.92(15)
C2 C3 H3A . . 108.8
C4 C3 H3A . . 108.8
C2 C3 H3B . . 108.8
C4 C3 H3B . . 108.8
H3A C3 H3B . . 107.7
C5 C4 C3 . . 112.76(15)
C5 C4 H4A . . 109.0
C3 C4 H4A . . 109.0
C5 C4 H4B . . 109.0
C3 C4 H4B . . 109.0
H4A C4 H4B . . 107.8
O1 C5 C4 . . 110.77(17)
O1 C5 H5A . . 109.5
C4 C5 H5A . . 109.5
O1 C5 H5B . . 109.5
C4 C5 H5B . . 109.5
H5A C5 H5B . . 108.1
N1 C6 C7 . . 127.59(15)
N1 C6 H6 . . 116.2
C7 C6 H6 . . 116.2
C8 C7 C12 . . 119.69(16)
C8 C7 C6 . . 122.08(15)
C12 C7 C6 . . 118.20(16)
O2 C8 C7 . . 124.29(15)
O2 C8 C9 . . 118.78(16)
C7 C8 C9 . . 116.92(16)
C10 C9 C8 . . 121.64(18)
C10 C9 H9 . . 119.2
C8 C9 H9 . . 119.2
C9 C10 C11 . . 121.12(17)
C9 C10 H10 . . 119.4
C11 C10 H10 . . 119.4
C12 C11 C10 . . 118.98(18)
C12 C11 H11 . . 120.5
C10 C11 H11 . . 120.5
C11 C12 C7 . . 121.66(19)
C11 C12 H12 . . 119.2
C7 C12 H12 . . 119.2

loop_
_geom_bond_atom_site_label_1
_geom_bond_atom_site_label_2
_geom_bond_site_symmetry_2
_geom_bond_distance
Cu1 O2 3_766 1.8870(12)
Cu1 O2 . 1.8870(12)
Cu1 N1 3_766 2.0146(15)
Cu1 N1 . 2.0146(15)
O1 C5 . 1.424(2)
O1 H1 . 0.8200
O2 C8 . 1.298(2)
N1 C6 . 1.285(2)
N1 C1 . 1.476(2)
C1 C2 . 1.517(2)
C1 H1A . 0.9700
C1 H1B . 0.9700
C2 C3 . 1.514(2)
C2 H2A . 0.9700
C2 H2B . 0.9700
C3 C4 . 1.522(2)
C3 H3A . 0.9700
C3 H3B . 0.9700
C4 C5 . 1.488(3)
C4 H4A . 0.9700
C4 H4B . 0.9700
C5 H5A . 0.9700
C5 H5B . 0.9700
C6 C7 . 1.436(2)
C6 H6 . 0.9300
C7 C8 . 1.411(2)
C7 C12 . 1.411(3)
C8 C9 . 1.423(2)
C9 C10 . 1.366(3)
C9 H9 . 0.9300
C10 C11 . 1.386(3)
C10 H10 . 0.9300
C11 C12 . 1.368(3)
C11 H11 . 0.9300
C12 H12 . 0.9300

loop_
_geom_hbond_atom_site_label_D
_geom_hbond_atom_site_label_H
_geom_hbond_atom_site_label_A
_geom_hbond_site_symmetry_A
_geom_hbond_distance_DH
_geom_hbond_distance_HA
_geom_hbond_distance_DA
_geom_hbond_angle_DHA
_geom_hbond_publ_flag
O1 H1 O1 2_656 0.8200 2.0700 2.864(2) 163.00 yes
C1 H1B O2 3_766 0.9700 2.3400 2.771(2) 106.00 yes
